data_4311595
loop_
_publ_author_name
'Mitsuru Kondo'
'Yuri Hayakawa'
'Makoto Miyazawa'
'Aiko Oyama'
'Kei Unoura'
'Hiroyuki Kawaguchi'
'Tetsuyoshi Naito'
'Kenji Maeda'
'Fumio Uchida'

_publ_contact_author_address
;
Department of Chemistry, Faculty of Science, Shizuoka University,
836 Ohya, Shizuoka-city, Shizuoka 422-8529, Japan
;
_publ_contact_author_email scmkond@ipc.shizuoka.ac.jp
_publ_contact_author_fax +81-54-237-3384
_publ_contact_author_name 'Mitsuru kondo'
_publ_contact_author_phone +81-54-238-4763
_publ_section_title
;
 A New Redox-Active Coordination Polymer with Cobalticinium Dicarboxylate
;
_journal_name_full 'Inorganic Chemistry'
_journal_page_first 5801
_journal_page_last 5803
_journal_paper_doi 10.1021/ic049273b
_journal_volume 43
_journal_year 2004
_chemical_formula_sum 'C26 H24 Co2 Cu O10'
_chemical_formula_weight 677.88
_space_group_IT_number 78
_symmetry_cell_setting tetragonal
_symmetry_Int_Tables_number 78
_symmetry_space_group_name_Hall 'P 4cw'
_symmetry_space_group_name_H-M 'P 43'
_cell_angle_alpha 90
_cell_angle_beta 90
_cell_angle_gamma 90
_cell_formula_units_Z 4
_cell_length_a 10.550(5)
_cell_length_b 10.550(5)
_cell_length_c 23.15(1)
_cell_measurement_temperature 293.2
_cell_measurement_theta_max 14.6
_cell_measurement_theta_min 1.1
_cell_volume 2577(2)
_computing_data_reduction 'teXsan Ver. 1.11'
_computing_publication_material 'teXsan Ver. 1.11'
_computing_structure_refinement 'teXsan Ver. 1.10'
_computing_structure_solution SIR92
_diffrn_detector_area_resol_mean 14.71
_diffrn_measured_fraction_theta_full 0.9868
_diffrn_measured_fraction_theta_max 0.9868
_diffrn_measurement_device_type 'Rigaku/MSC Mercury CCD'
_diffrn_measurement_method \w
_diffrn_radiation_type 'Mo K\a'
_diffrn_radiation_wavelength 0.7107
_diffrn_reflns_av_R_equivalents 0.047
_diffrn_reflns_limit_h_max 12
_diffrn_reflns_limit_h_min -14
_diffrn_reflns_limit_k_max 14
_diffrn_reflns_limit_k_min -14
_diffrn_reflns_limit_l_max 29
_diffrn_reflns_limit_l_min -31
_diffrn_reflns_number 17627
_diffrn_reflns_theta_full 29.12
_diffrn_reflns_theta_max 29.12
_exptl_absorpt_coefficient_mu 2.149
_exptl_absorpt_correction_T_max 0.651
_exptl_absorpt_correction_T_min 0.498
_exptl_absorpt_correction_type empirical
_exptl_crystal_colour green
_exptl_crystal_density_diffrn 1.747
_exptl_crystal_density_method 'not measured'
_exptl_crystal_description cubic
_exptl_crystal_size_max 0.150
_exptl_crystal_size_mid 0.120
_exptl_crystal_size_min 0.120
_refine_diff_density_max 1.05
_refine_diff_density_min -0.52
_refine_ls_abs_structure_details 'Flack H D (1983), Acta Cryst. A39, 876-881'
_refine_ls_abs_structure_Flack -0.02(4)
_refine_ls_extinction_method none
_refine_ls_goodness_of_fit_ref 1.043
_refine_ls_hydrogen_treatment noref
_refine_ls_number_parameters 332
_refine_ls_number_reflns 3057
_refine_ls_R_factor_gt 0.0584
_refine_ls_shift/su_max 0.0007
_refine_ls_structure_factor_coef F
_refine_ls_weighting_details 'w = 1/[\s^2^(Fo) + 0.00063|Fo|^2^]'
_refine_ls_weighting_scheme calc
_refine_ls_wR_factor_ref 0.0603
_reflns_number_gt 3057
_reflns_number_total 3508
_reflns_threshold_expression F^2^>2.0\s(F^2^)
_cod_data_source_file ic049273bsi20040603_093951.cif
_cod_data_source_block '_[Cu(cccdc)2].2MeOH'
_cod_original_cell_volume 2576(2)
_cod_original_sg_symbol_H-M 'P 43 '
_cod_original_formula_sum 'C26 H24 Co2 Cu O10 '
_cod_database_code 4311595

loop_
_symmetry_equiv_pos_as_xyz
x,y,z
-x,-y,1/2+z
-y,x,3/4+z
y,-x,1/4+z

loop_
_atom_site_label
_atom_site_type_symbol
_atom_site_fract_x
_atom_site_fract_y
_atom_site_fract_z
_atom_site_U_iso_or_equiv
_atom_site_adp_type
_atom_site_occupancy
_atom_site_calc_flag
_atom_site_refinement_flags
_atom_site_disorder_assembly
_atom_site_disorder_group
Cu(1) Cu -0.3052(1) -0.2232(1) -0.7926 0.0366(3) Uani 1.00 d . . .
Co(1) Co -0.3141(1) -0.7189(1) -0.76130(8) 0.0388(4) Uani 1.00 d . . .
Co(2) Co -0.8026(1) -0.2274(1) -0.82994(8) 0.0387(4) Uani 1.00 d . . .
O(1) O -0.3785(6) -0.3923(6) -0.8015(3) 0.047(2) Uani 1.00 d . . .
O(2) O -0.4013(10) -0.3890(8) -0.7076(4) 0.086(3) Uani 1.00 d . . .
O(3) O -0.2410(7) -1.0574(6) -0.7679(3) 0.051(2) Uani 1.00 d . . .
O(4) O -0.2067(8) -0.9938(7) -0.8590(4) 0.067(3) Uani 1.00 d . . .
O(5) O -0.4591(6) -0.1526(6) -0.8257(3) 0.048(2) Uani 1.00 d . . .
O(6) O -0.5412(7) -0.0991(7) -0.7413(3) 0.057(2) Uani 1.00 d . . .
O(7) O -1.1382(6) -0.2921(7) -0.7740(3) 0.051(2) Uani 1.00 d . . .
O(8) O -1.1307(7) -0.3289(9) -0.8677(4) 0.070(3) Uani 1.00 d . . .
O(9) O -0.222(1) -0.828(1) -0.9552(6) 0.162(5) Uiso 1.00 d . . .
O(10) O -0.736(2) -0.110(2) -0.6500(8) 0.253(9) Uiso 1.00 d . . .
C(1) C -0.4445(9) -0.5800(9) -0.7557(5) 0.041(2) Uani 1.00 d . . .
C(2) C -0.4633(10) -0.6492(10) -0.8065(4) 0.045(3) Uani 1.00 d . . .
C(3) C -0.4879(10) -0.780(1) -0.7892(6) 0.059(3) Uani 1.00 d . . .
C(4) C -0.480(1) -0.783(1) -0.7270(6) 0.064(3) Uani 1.00 d . . .
C(5) C -0.4551(10) -0.663(1) -0.7077(5) 0.050(3) Uani 1.00 d . . .
C(6) C -0.4073(10) -0.4428(10) -0.7525(5) 0.046(2) Uani 1.00 d . . .
C(7) C -0.1813(9) -0.8504(9) -0.7826(4) 0.035(2) Uani 1.00 d . . .
C(8) C -0.1726(10) -0.819(1) -0.7248(5) 0.047(3) Uani 1.00 d . . .
C(9) C -0.151(1) -0.685(1) -0.7211(6) 0.065(3) Uani 1.00 d . . .
C(10) C -0.145(1) -0.634(1) -0.7748(6) 0.062(3) Uani 1.00 d . . .
C(11) C -0.1624(10) -0.737(1) -0.8139(5) 0.050(3) Uani 1.00 d . . .
C(12) C -0.2119(9) -0.9793(10) -0.8065(5) 0.039(2) Uani 1.00 d . . .
C(13) C -0.6679(9) -0.0929(10) -0.8255(5) 0.041(2) Uani 1.00 d . . .
C(14) C -0.781(1) -0.0484(10) -0.8008(5) 0.052(3) Uani 1.00 d . . .
C(15) C -0.879(1) -0.052(1) -0.8446(6) 0.056(3) Uani 1.00 d . . .
C(16) C -0.823(1) -0.101(1) -0.8963(5) 0.056(3) Uani 1.00 d . . .
C(17) C -0.6931(9) -0.121(1) -0.8847(4) 0.045(3) Uani 1.00 d . . .
C(18) C -0.5481(9) -0.1155(9) -0.7953(5) 0.039(2) Uani 1.00 d . . .
C(19) C -0.9432(10) -0.3536(9) -0.8135(5) 0.042(2) Uani 1.00 d . . .
C(20) C -0.865(1) -0.3967(10) -0.8608(5) 0.048(3) Uani 1.00 d . . .
C(21) C -0.739(1) -0.408(1) -0.8384(6) 0.058(3) Uani 1.00 d . . .
C(22) C -0.741(1) -0.371(1) -0.7799(6) 0.062(3) Uani 1.00 d . . .
C(23) C -0.867(1) -0.336(1) -0.7634(5) 0.050(3) Uani 1.00 d . . .
C(24) C -1.0814(10) -0.3221(9) -0.8204(5) 0.042(2) Uani 1.00 d . . .
C(25) C -0.338(2) -0.808(2) -0.9623(7) 0.115(6) Uiso 1.00 d . . .
C(26) C -0.702(2) -0.230(3) -0.644(1) 0.179(9) Uiso 1.00 d . . .
H(1) H -0.4606 -0.6173 -0.8448 0.0535 Uiso 1.00 calc . . .
H(2) H -0.5055 -0.8496 -0.8141 0.0709 Uiso 1.00 calc . . .
H(3) H -0.4909 -0.8564 -0.7034 0.0768 Uiso 1.00 calc . . .
H(4) H -0.4462 -0.6388 -0.6684 0.0606 Uiso 1.00 calc . . .
H(5) H -0.1799 -0.8755 -0.6931 0.0560 Uiso 1.00 calc . . .
H(6) H -0.1411 -0.6389 -0.6862 0.0775 Uiso 1.00 calc . . .
H(7) H -0.1330 -0.5478 -0.7843 0.0742 Uiso 1.00 calc . . .
H(8) H -0.1613 -0.7299 -0.8548 0.0606 Uiso 1.00 calc . . .
H(9) H -0.7916 -0.0209 -0.7620 0.0618 Uiso 1.00 calc . . .
H(10) H -0.9650 -0.0259 -0.8400 0.0673 Uiso 1.00 calc . . .
H(11) H -0.8654 -0.1175 -0.9317 0.0668 Uiso 1.00 calc . . .
H(12) H -0.6321 -0.1495 -0.9121 0.0537 Uiso 1.00 calc . . .
H(13) H -0.8914 -0.4141 -0.8991 0.0573 Uiso 1.00 calc . . .
H(14) H -0.6670 -0.4353 -0.8594 0.0698 Uiso 1.00 calc . . .
H(15) H -0.6696 -0.3700 -0.7551 0.0739 Uiso 1.00 calc . . .
H(16) H -0.8946 -0.3072 -0.7266 0.0598 Uiso 1.00 calc . . .

loop_
_atom_site_aniso_label
_atom_site_aniso_U_11
_atom_site_aniso_U_22
_atom_site_aniso_U_33
_atom_site_aniso_U_12
_atom_site_aniso_U_13
_atom_site_aniso_U_23
Cu(1) 0.0314(7) 0.0292(7) 0.0491(6) 0.0002(7) -0.0029(6) 0.0006(6)
Co(1) 0.0358(8) 0.0256(7) 0.0550(9) -0.0018(6) -0.0005(7) 0.0029(7)
Co(2) 0.0282(8) 0.0395(8) 0.0485(8) -0.0004(7) 0.0021(7) -0.0031(7)
O(1) 0.038(4) 0.033(3) 0.069(4) -0.010(3) -0.013(4) 0.001(3)
O(2) 0.124(8) 0.053(5) 0.083(6) -0.004(5) 0.005(6) -0.035(4)
O(3) 0.048(5) 0.040(4) 0.063(5) -0.013(4) -0.006(4) 0.000(3)
O(4) 0.092(6) 0.047(5) 0.061(4) -0.010(5) 0.008(5) -0.005(4)
O(5) 0.027(3) 0.043(4) 0.075(5) 0.004(3) -0.001(3) 0.009(4)
O(6) 0.039(4) 0.077(6) 0.055(4) -0.013(4) -0.015(4) 0.007(4)
O(7) 0.036(4) 0.049(4) 0.067(5) 0.003(4) 0.002(3) -0.011(4)
O(8) 0.054(5) 0.096(7) 0.061(5) -0.004(5) -0.006(4) 0.017(5)
C(1) 0.031(5) 0.034(4) 0.058(5) 0.005(3) -0.003(5) -0.003(4)
C(2) 0.038(5) 0.037(5) 0.058(6) -0.005(4) -0.014(4) -0.001(4)
C(3) 0.030(4) 0.038(5) 0.109(7) -0.009(4) -0.003(6) 0.008(7)
C(4) 0.043(5) 0.041(5) 0.108(7) -0.015(5) 0.016(6) 0.033(6)
C(5) 0.039(6) 0.051(5) 0.062(6) 0.005(5) 0.010(4) 0.010(4)
C(6) 0.036(6) 0.033(4) 0.070(4) 0.005(4) 0.000(6) -0.002(4)
C(7) 0.022(4) 0.036(4) 0.047(5) -0.002(3) -0.004(4) 0.010(3)
C(8) 0.033(5) 0.054(5) 0.053(5) 0.006(4) -0.016(5) -0.008(5)
C(9) 0.037(5) 0.057(5) 0.100(8) -0.005(6) -0.017(5) -0.032(6)
C(10) 0.032(4) 0.036(6) 0.117(9) -0.010(4) -0.018(6) -0.002(5)
C(11) 0.048(6) 0.046(5) 0.057(7) -0.004(5) 0.021(4) 0.026(4)
C(12) 0.022(5) 0.036(4) 0.060(4) 0.009(4) 0.004(5) -0.005(3)
C(13) 0.031(4) 0.044(6) 0.048(4) -0.013(3) -0.005(4) 0.020(5)
C(14) 0.049(5) 0.039(4) 0.067(7) -0.006(5) 0.018(4) -0.007(5)
C(15) 0.035(6) 0.035(4) 0.097(8) -0.002(4) 0.001(5) -0.005(6)
C(16) 0.044(5) 0.055(7) 0.069(6) 0.002(5) -0.021(5) 0.026(4)
C(17) 0.035(4) 0.049(6) 0.050(4) -0.012(5) 0.005(4) 0.003(5)
C(18) 0.032(4) 0.028(5) 0.057(4) -0.002(4) -0.010(4) 0.005(5)
C(19) 0.037(4) 0.036(5) 0.053(5) -0.003(3) 0.015(3) 0.012(5)
C(20) 0.044(5) 0.037(5) 0.062(7) -0.006(4) 0.019(4) -0.008(5)
C(21) 0.041(5) 0.039(4) 0.095(8) 0.007(5) 0.015(6) 0.002(7)
C(22) 0.050(6) 0.047(7) 0.088(7) 0.022(5) 0.001(6) 0.023(5)
C(23) 0.048(5) 0.049(7) 0.052(5) -0.007(5) 0.011(4) 0.008(5)
C(24) 0.040(4) 0.025(5) 0.061(4) -0.004(4) 0.001(4) 0.011(5)

loop_
_atom_type_symbol
_atom_type_description
_atom_type_scat_dispersion_real
_atom_type_scat_dispersion_imag
_atom_type_scat_source
Cu Cu 0.320 1.265
;International Tables for Crystallography
(1992, Vol. C, Tables 4.2.6.8 and 6.1.1.1)
;
Co Co 0.349 0.972
;International Tables for Crystallography
(1992, Vol. C, Tables 4.2.6.8 and 6.1.1.1)
;
C C 0.003 0.002
;International Tables for Crystallography
(1992, Vol. C, Tables 4.2.6.8 and 6.1.1.1)
;
H H 0.000 0.000
;International Tables for Crystallography
(1992, Vol. C, Table 6.1.1.2)
;
O O 0.011 0.006
;International Tables for Crystallography
(1992, Vol. C, Tables 4.2.6.8 and 6.1.1.1)
;

loop_
_geom_angle_atom_site_label_1
_geom_angle_atom_site_label_2
_geom_angle_atom_site_label_3
_geom_angle
_geom_angle_site_symmetry_1
_geom_angle_site_symmetry_2
_geom_angle_site_symmetry_3
_geom_angle_publ_flag
O(1) Cu(1) O(3) 168.9(3) . . 1_565 yes
O(1) Cu(1) O(5) 88.7(3) . . . yes
O(1) Cu(1) O(7) 92.3(3) . . 1_655 yes
O(3) Cu(1) O(5) 93.6(3) 1_565 . . yes
O(3) Cu(1) O(7) 87.5(3) 1_565 . 1_655 yes
O(5) Cu(1) O(7) 169.3(3) . . 1_655 yes
C(1) Co(1) C(2) 40.5(4) . . . yes
C(1) Co(1) C(3) 68.8(4) . . . yes
C(1) Co(1) C(4) 68.4(5) . . . yes
C(1) Co(1) C(5) 41.1(4) . . . yes
C(1) Co(1) C(7) 169.4(4) . . . yes
C(1) Co(1) C(8) 149.3(4) . . . yes
C(1) Co(1) C(9) 115.6(5) . . . yes
C(1) Co(1) C(10) 107.0(4) . . . yes
C(1) Co(1) C(11) 130.4(4) . . . yes
C(2) Co(1) C(3) 42.0(4) . . . yes
C(2) Co(1) C(4) 69.8(5) . . . yes
C(2) Co(1) C(5) 68.9(4) . . . yes
C(2) Co(1) C(7) 131.1(4) . . . yes
C(2) Co(1) C(8) 169.1(4) . . . yes
C(2) Co(1) C(9) 148.0(5) . . . yes
C(2) Co(1) C(10) 116.5(5) . . . yes
C(2) Co(1) C(11) 109.7(4) . . . yes
C(3) Co(1) C(4) 41.3(5) . . . yes
C(3) Co(1) C(5) 68.1(5) . . . yes
C(3) Co(1) C(7) 109.0(4) . . . yes
C(3) Co(1) C(8) 129.1(4) . . . yes
C(3) Co(1) C(9) 168.1(5) . . . yes
C(3) Co(1) C(10) 151.8(6) . . . yes
C(3) Co(1) C(11) 119.3(5) . . . yes
C(4) Co(1) C(5) 39.5(5) . . . yes
C(4) Co(1) C(7) 117.3(4) . . . yes
C(4) Co(1) C(8) 107.4(5) . . . yes
C(4) Co(1) C(9) 128.4(6) . . . yes
C(4) Co(1) C(10) 165.1(6) . . . yes
C(4) Co(1) C(11) 152.1(5) . . . yes
C(5) Co(1) C(7) 148.7(4) . . . yes
C(5) Co(1) C(8) 116.1(5) . . . yes
C(5) Co(1) C(9) 107.3(5) . . . yes
C(5) Co(1) C(10) 128.0(5) . . . yes
C(5) Co(1) C(11) 168.1(5) . . . yes
C(7) Co(1) C(8) 39.9(4) . . . yes
C(7) Co(1) C(9) 68.8(4) . . . yes
C(7) Co(1) C(10) 69.8(4) . . . yes
C(7) Co(1) C(11) 40.9(4) . . . yes
C(8) Co(1) C(9) 41.8(5) . . . yes
C(8) Co(1) C(10) 69.0(5) . . . yes
C(8) Co(1) C(11) 67.5(4) . . . yes
C(9) Co(1) C(10) 39.5(5) . . . yes
C(9) Co(1) C(11) 67.2(5) . . . yes
C(10) Co(1) C(11) 41.2(5) . . . yes
C(13) Co(2) C(14) 40.8(4) . . . yes
C(13) Co(2) C(15) 69.5(4) . . . yes
C(13) Co(2) C(16) 69.7(4) . . . yes
C(13) Co(2) C(17) 41.2(4) . . . yes
C(13) Co(2) C(19) 165.9(4) . . . yes
C(13) Co(2) C(20) 150.0(4) . . . yes
C(13) Co(2) C(21) 115.8(5) . . . yes
C(13) Co(2) C(22) 105.9(5) . . . yes
C(13) Co(2) C(23) 126.5(4) . . . yes
C(14) Co(2) C(15) 41.8(4) . . . yes
C(14) Co(2) C(16) 69.8(5) . . . yes
C(14) Co(2) C(17) 68.5(4) . . . yes
C(14) Co(2) C(19) 129.3(4) . . . yes
C(14) Co(2) C(20) 167.5(4) . . . yes
C(14) Co(2) C(21) 151.0(5) . . . yes
C(14) Co(2) C(22) 118.4(5) . . . yes
C(14) Co(2) C(23) 108.2(5) . . . yes
C(15) Co(2) C(16) 41.0(5) . . . yes
C(15) Co(2) C(17) 68.1(5) . . . yes
C(15) Co(2) C(19) 109.6(4) . . . yes
C(15) Co(2) C(20) 127.5(5) . . . yes
C(15) Co(2) C(21) 164.3(5) . . . yes
C(15) Co(2) C(22) 154.5(5) . . . yes
C(15) Co(2) C(23) 120.1(5) . . . yes
C(16) Co(2) C(17) 40.4(4) . . . yes
C(16) Co(2) C(19) 119.4(4) . . . yes
C(16) Co(2) C(20) 105.9(5) . . . yes
C(16) Co(2) C(21) 125.0(5) . . . yes
C(16) Co(2) C(22) 162.9(5) . . . yes
C(16) Co(2) C(23) 154.0(5) . . . yes
C(17) Co(2) C(19) 152.5(4) . . . yes
C(17) Co(2) C(20) 116.4(4) . . . yes
C(17) Co(2) C(21) 105.5(5) . . . yes
C(17) Co(2) C(22) 125.9(5) . . . yes
C(17) Co(2) C(23) 164.7(4) . . . yes
C(19) Co(2) C(20) 41.7(4) . . . yes
C(19) Co(2) C(21) 69.0(4) . . . yes
C(19) Co(2) C(22) 68.5(5) . . . yes
C(19) Co(2) C(23) 40.9(4) . . . yes
C(20) Co(2) C(21) 41.1(4) . . . yes
C(20) Co(2) C(22) 69.1(5) . . . yes
C(20) Co(2) C(23) 70.3(5) . . . yes
C(21) Co(2) C(22) 40.8(5) . . . yes
C(21) Co(2) C(23) 69.8(5) . . . yes
C(22) Co(2) C(23) 41.4(4) . . . yes
Cu(1) O(1) C(6) 112.2(7) . . . yes
Cu(1) O(3) C(12) 117.6(7) 1_545 . . yes
Cu(1) O(5) C(18) 122.0(7) . . . yes
Cu(1) O(7) C(24) 109.4(7) 1_455 . . yes
Co(1) C(1) C(2) 70.3(6) . . . yes
Co(1) C(1) C(5) 69.9(6) . . . yes
Co(1) C(1) C(6) 121.8(7) . . . yes
C(2) C(1) C(5) 109.0(9) . . . yes
C(2) C(1) C(6) 125(1) . . . yes
C(5) C(1) C(6) 125(1) . . . yes
Co(1) C(2) C(1) 69.2(6) . . . yes
Co(1) C(2) C(3) 69.8(6) . . . yes
C(1) C(2) C(3) 106.8(10) . . . yes
Co(1) C(3) C(2) 68.2(6) . . . yes
Co(1) C(3) C(4) 69.1(7) . . . yes
C(2) C(3) C(4) 106(1) . . . yes
Co(1) C(4) C(3) 69.6(6) . . . yes
Co(1) C(4) C(5) 69.6(6) . . . yes
C(3) C(4) C(5) 108(1) . . . yes
Co(1) C(5) C(1) 69.0(6) . . . yes
Co(1) C(5) C(4) 71.0(7) . . . yes
C(1) C(5) C(4) 109(1) . . . yes
O(1) C(6) O(2) 124(1) . . . yes
O(1) C(6) C(1) 114(1) . . . yes
O(2) C(6) C(1) 121(1) . . . yes
Co(1) C(7) C(8) 69.3(6) . . . yes
Co(1) C(7) C(11) 69.1(6) . . . yes
Co(1) C(7) C(12) 123.9(7) . . . yes
C(8) C(7) C(11) 106.4(9) . . . yes
C(8) C(7) C(12) 126.1(10) . . . yes
C(11) C(7) C(12) 127.4(9) . . . yes
Co(1) C(8) C(7) 70.8(6) . . . yes
Co(1) C(8) C(9) 68.3(6) . . . yes
C(7) C(8) C(9) 107(1) . . . yes
Co(1) C(9) C(8) 69.9(6) . . . yes
Co(1) C(9) C(10) 71.1(7) . . . yes
C(8) C(9) C(10) 109(1) . . . yes
Co(1) C(10) C(9) 69.4(7) . . . yes
Co(1) C(10) C(11) 69.6(6) . . . yes
C(9) C(10) C(11) 106(1) . . . yes
Co(1) C(11) C(7) 70.0(6) . . . yes
Co(1) C(11) C(10) 69.1(6) . . . yes
C(7) C(11) C(10) 109.5(9) . . . yes
O(3) C(12) O(4) 129(1) . . . yes
O(3) C(12) C(7) 112.6(9) . . . yes
O(4) C(12) C(7) 118.0(10) . . . yes
Co(2) C(13) C(14) 69.9(6) . . . yes
Co(2) C(13) C(17) 70.8(6) . . . yes
Co(2) C(13) C(18) 121.3(7) . . . yes
C(14) C(13) C(17) 107.7(9) . . . yes
C(14) C(13) C(18) 126(1) . . . yes
C(17) C(13) C(18) 125(1) . . . yes
Co(2) C(14) C(13) 69.3(6) . . . yes
Co(2) C(14) C(15) 70.3(6) . . . yes
C(13) C(14) C(15) 108(1) . . . yes
Co(2) C(15) C(14) 67.9(6) . . . yes
Co(2) C(15) C(16) 69.3(6) . . . yes
C(14) C(15) C(16) 107.3(9) . . . yes
Co(2) C(16) C(15) 69.8(6) . . . yes
Co(2) C(16) C(17) 70.0(6) . . . yes
C(15) C(16) C(17) 107.4(10) . . . yes
Co(2) C(17) C(13) 68.0(6) . . . yes
Co(2) C(17) C(16) 69.6(6) . . . yes
C(13) C(17) C(16) 109.3(10) . . . yes
O(5) C(18) O(6) 124.3(9) . . . yes
O(5) C(18) C(13) 115.7(10) . . . yes
O(6) C(18) C(13) 120.0(10) . . . yes
Co(2) C(19) C(20) 69.3(6) . . . yes
Co(2) C(19) C(23) 69.9(6) . . . yes
Co(2) C(19) C(24) 122.9(7) . . . yes
C(20) C(19) C(23) 109.6(10) . . . yes
C(20) C(19) C(24) 122(1) . . . yes
C(23) C(19) C(24) 127.2(10) . . . yes
Co(2) C(20) C(19) 69.0(6) . . . yes
Co(2) C(20) C(21) 69.3(7) . . . yes
C(19) C(20) C(21) 106(1) . . . yes
Co(2) C(21) C(20) 69.6(7) . . . yes
Co(2) C(21) C(22) 69.2(7) . . . yes
C(20) C(21) C(22) 108(1) . . . yes
Co(2) C(22) C(21) 70.0(7) . . . yes
Co(2) C(22) C(23) 70.1(6) . . . yes
C(21) C(22) C(23) 109(1) . . . yes
Co(2) C(23) C(19) 69.2(6) . . . yes
Co(2) C(23) C(22) 68.5(6) . . . yes
C(19) C(23) C(22) 105(1) . . . yes
O(7) C(24) O(8) 125(1) . . . yes
O(7) C(24) C(19) 115.0(10) . . . yes
O(8) C(24) C(19) 119(1) . . . yes

loop_
_geom_bond_atom_site_label_1
_geom_bond_atom_site_label_2
_geom_bond_distance
_geom_bond_site_symmetry_1
_geom_bond_site_symmetry_2
_geom_bond_publ_flag
Cu(1) O(1) 1.956(7) . . yes
Cu(1) O(3) 1.961(7) . 1_565 yes
Cu(1) O(5) 1.944(7) . . yes
Cu(1) O(7) 1.954(7) . 1_655 yes
Co(1) C(1) 2.013(10) . . yes
Co(1) C(2) 2.03(1) . . yes
Co(1) C(3) 2.05(1) . . yes
Co(1) C(4) 2.04(1) . . yes
Co(1) C(5) 2.02(1) . . yes
Co(1) C(7) 2.03(1) . . yes
Co(1) C(8) 2.01(1) . . yes
Co(1) C(9) 1.99(1) . . yes
Co(1) C(10) 2.01(1) . . yes
Co(1) C(11) 2.02(1) . . yes
Co(2) C(13) 2.011(10) . . yes
Co(2) C(14) 2.02(1) . . yes
Co(2) C(15) 2.05(1) . . yes
Co(2) C(16) 2.04(1) . . yes
Co(2) C(17) 2.05(1) . . yes
Co(2) C(19) 2.029(10) . . yes
Co(2) C(20) 2.03(1) . . yes
Co(2) C(21) 2.03(1) . . yes
Co(2) C(22) 2.02(1) . . yes
Co(2) C(23) 2.04(1) . . yes
O(1) C(6) 1.29(1) . . yes
O(2) C(6) 1.18(1) . . yes
O(3) C(12) 1.25(1) . . yes
O(4) C(12) 1.23(1) . . yes
O(5) C(18) 1.24(1) . . yes
O(6) C(18) 1.26(1) . . yes
O(7) C(24) 1.27(1) . . yes
O(8) C(24) 1.21(1) . . yes
O(9) C(25) 1.25(2) . . yes
O(10) C(26) 1.32(3) . . yes
C(1) C(2) 1.40(1) . . yes
C(1) C(5) 1.42(1) . . yes
C(1) C(6) 1.50(1) . . yes
C(2) C(3) 1.46(1) . . yes
C(3) C(4) 1.44(2) . . yes
C(4) C(5) 1.37(2) . . yes
C(7) C(8) 1.38(1) . . yes
C(7) C(11) 1.42(1) . . yes
C(7) C(12) 1.50(1) . . yes
C(8) C(9) 1.43(2) . . yes
C(9) C(10) 1.35(2) . . yes
C(10) C(11) 1.42(2) . . yes
C(13) C(14) 1.41(1) . . yes
C(13) C(17) 1.43(1) . . yes
C(13) C(18) 1.46(1) . . yes
C(14) C(15) 1.45(2) . . yes
C(15) C(16) 1.43(2) . . yes
C(16) C(17) 1.41(1) . . yes
C(19) C(20) 1.45(1) . . yes
C(19) C(23) 1.42(1) . . yes
C(19) C(24) 1.50(1) . . yes
C(20) C(21) 1.42(2) . . yes
C(21) C(22) 1.41(2) . . yes
C(22) C(23) 1.43(2) . . yes

loop_
_geom_contact_atom_site_label_1
_geom_contact_atom_site_label_2
_geom_contact_distance
_geom_contact_site_symmetry_1
_geom_contact_site_symmetry_2
_geom_contact_publ_flag
O(2) C(21) 3.07(2) . 4_545 ?
O(2) C(20) 3.49(1) . 4_545 ?
O(2) C(17) 3.51(1) . 4_545 ?
O(3) O(7) 2.71(1) . 1_645 ?
O(3) O(5) 2.846(10) . 1_545 ?
O(3) O(6) 3.26(1) . 1_545 ?
O(3) C(18) 3.36(1) . 1_545 ?
O(3) C(16) 3.42(1) . 4_535 ?
O(3) C(24) 3.48(1) . 1_645 ?
O(4) O(9) 2.84(2) . . ?
O(4) O(5) 3.24(1) . 1_545 ?
O(4) C(9) 3.28(2) . 3_444 ?
O(4) C(8) 3.29(1) . 3_444 ?
O(4) C(25) 3.38(2) . . ?
O(4) C(15) 3.52(1) . 1_645 ?
O(6) O(10) 2.95(2) . . ?
O(6) C(26) 3.15(3) . . ?
O(6) C(20) 3.41(1) . 4_545 ?
O(7) C(16) 3.22(1) . 4_445 ?
O(7) C(17) 3.23(1) . 4_445 ?
O(7) C(6) 3.29(1) . 1_455 ?
O(7) C(12) 3.47(1) . 1_465 ?
O(8) C(8) 3.03(1) . 3_354 ?
O(8) C(4) 3.13(2) . 3_354 ?
O(8) C(5) 3.30(1) . 3_354 ?
O(9) C(11) 3.47(2) . . ?
O(9) C(9) 3.57(2) . 3_444 ?
O(10) C(11) 3.50(2) . 4_555 ?
O(10) C(15) 3.58(2) . 4_445 ?
O(10) C(14) 3.58(2) . . ?
C(3) C(18) 3.60(1) . 1_545 ?
C(20) C(26) 3.46(3) . 3_454 ?
C(21) C(26) 3.38(3) . 3_454 ?
C(22) C(26) 3.51(3) . . ?
C(22) C(25) 3.52(2) . 4_545 ?
C(23) C(26) 3.46(3) . . ?

loop_
_geom_torsion_atom_site_label_1
_geom_torsion_atom_site_label_2
_geom_torsion_atom_site_label_3
_geom_torsion_atom_site_label_4
_geom_torsion
_geom_torsion_site_symmetry_1
_geom_torsion_site_symmetry_2
_geom_torsion_site_symmetry_3
_geom_torsion_site_symmetry_4
_geom_torsion_publ_flag
Cu(1) O(1) C(6) O(2) 6(1) . . . . yes
Cu(1) O(1) C(6) C(1) -170.7(7) . . . . yes
Cu(1) O(5) C(18) O(6) 12(1) . . . . yes
Cu(1) O(5) C(18) C(13) -166.2(6) . . . . yes
Co(1) C(1) C(2) C(3) 59.9(7) . . . . yes
Co(1) C(1) C(5) C(4) -59.6(8) . . . . yes
Co(1) C(1) C(6) O(1) 79(1) . . . . yes
Co(1) C(1) C(6) O(2) -97(1) . . . . yes
Co(1) C(2) C(1) C(5) -59.4(7) . . . . yes
Co(1) C(2) C(1) C(6) 115(1) . . . . yes
Co(1) C(2) C(3) C(4) 58.7(8) . . . . yes
Co(1) C(3) C(2) C(1) -59.6(7) . . . . yes
Co(1) C(3) C(4) C(5) 59.0(8) . . . . yes
Co(1) C(4) C(3) C(2) -58.1(7) . . . . yes
Co(1) C(4) C(5) C(1) 58.4(8) . . . . yes
Co(1) C(5) C(1) C(2) 59.6(7) . . . . yes
Co(1) C(5) C(1) C(6) -115(1) . . . . yes
Co(1) C(5) C(4) C(3) -59.1(8) . . . . yes
Co(1) C(7) C(8) C(9) -58.4(8) . . . . yes
Co(1) C(7) C(11) C(10) 58.0(8) . . . . yes
Co(1) C(7) C(12) O(3) -81(1) . . . . yes
Co(1) C(7) C(12) O(4) 97(1) . . . . yes
Co(1) C(8) C(7) C(11) 59.4(7) . . . . yes
Co(1) C(8) C(7) C(12) -117.6(10) . . . . yes
Co(1) C(8) C(9) C(10) -60.1(9) . . . . yes
Co(1) C(9) C(8) C(7) 60.0(7) . . . . yes
Co(1) C(9) C(10) C(11) -60.2(8) . . . . yes
Co(1) C(10) C(9) C(8) 59.3(8) . . . . yes
Co(1) C(10) C(11) C(7) -58.5(7) . . . . yes
Co(1) C(11) C(7) C(8) -59.5(7) . . . . yes
Co(1) C(11) C(7) C(12) 117(1) . . . . yes
Co(1) C(11) C(10) C(9) 60.0(8) . . . . yes
Co(2) C(13) C(14) C(15) -59.7(7) . . . . yes
Co(2) C(13) C(17) C(16) 57.4(8) . . . . yes
Co(2) C(13) C(18) O(5) 94(1) . . . . yes
Co(2) C(13) C(18) O(6) -84(1) . . . . yes
Co(2) C(14) C(13) C(17) 61.0(7) . . . . yes
Co(2) C(14) C(13) C(18) -114(1) . . . . yes
Co(2) C(14) C(15) C(16) -58.2(8) . . . . yes
Co(2) C(15) C(14) C(13) 59.1(7) . . . . yes
Co(2) C(15) C(16) C(17) -60.1(8) . . . . yes
Co(2) C(16) C(15) C(14) 57.4(8) . . . . yes
Co(2) C(16) C(17) C(13) -56.4(8) . . . . yes
Co(2) C(17) C(13) C(14) -60.4(7) . . . . yes
Co(2) C(17) C(13) C(18) 115(1) . . . . yes
Co(2) C(17) C(16) C(15) 60.0(8) . . . . yes
Co(2) C(19) C(20) C(21) 59.5(8) . . . . yes
Co(2) C(19) C(23) C(22) -59.0(7) . . . . yes
Co(2) C(19) C(24) O(7) -98(1) . . . . yes
Co(2) C(19) C(24) O(8) 83(1) . . . . yes
Co(2) C(20) C(19) C(23) -58.3(8) . . . . yes
Co(2) C(20) C(19) C(24) 116.6(9) . . . . yes
Co(2) C(20) C(21) C(22) 58.5(8) . . . . yes
Co(2) C(21) C(20) C(19) -59.3(7) . . . . yes
Co(2) C(21) C(22) C(23) 59.0(8) . . . . yes
Co(2) C(22) C(21) C(20) -58.8(8) . . . . yes
Co(2) C(22) C(23) C(19) 59.5(7) . . . . yes
Co(2) C(23) C(19) C(20) 57.9(7) . . . . yes
Co(2) C(23) C(19) C(24) -116(1) . . . . yes
Co(2) C(23) C(22) C(21) -58.9(8) . . . . yes
O(1) Cu(1) O(5) C(18) 94.1(8) . . . . yes
O(1) C(6) C(1) C(2) -7(1) . . . . yes
O(1) C(6) C(1) C(5) 166.5(10) . . . . yes
O(2) C(6) C(1) C(2) 175(1) . . . . yes
O(2) C(6) C(1) C(5) -10(1) . . . . yes
O(3) C(12) C(7) C(8) 5(1) . . . . yes
O(3) C(12) C(7) C(11) -170.4(10) . . . . yes
O(4) C(12) C(7) C(8) -174(1) . . . . yes
O(4) C(12) C(7) C(11) 9(1) . . . . yes
O(5) Cu(1) O(1) C(6) -110.0(7) . . . . yes
O(5) C(18) C(13) C(14) -178.7(10) . . . . yes
O(5) C(18) C(13) C(17) 6(1) . . . . yes
O(6) C(18) C(13) C(14) 2(1) . . . . yes
O(6) C(18) C(13) C(17) -172.4(10) . . . . yes
O(7) C(24) C(19) C(20) 176.4(9) . . . . yes
O(7) C(24) C(19) C(23) -9(1) . . . . yes
O(8) C(24) C(19) C(20) -2(1) . . . . yes
O(8) C(24) C(19) C(23) 171(1) . . . . yes
C(1) Co(1) C(2) C(3) -118.0(10) . . . . yes
C(1) Co(1) C(3) C(2) 37.9(6) . . . . yes
C(1) Co(1) C(3) C(4) -80.9(7) . . . . yes
C(1) Co(1) C(4) C(3) 82.1(7) . . . . yes
C(1) Co(1) C(4) C(5) -37.5(7) . . . . yes
C(1) Co(1) C(5) C(4) 120(1) . . . . yes
C(1) Co(1) C(7) C(8) 154(2) . . . . yes
C(1) Co(1) C(7) C(11) 37(2) . . . . yes
C(1) Co(1) C(7) C(12) -84(2) . . . . yes
C(1) Co(1) C(8) C(7) -171.3(7) . . . . yes
C(1) Co(1) C(8) C(9) -52(1) . . . . yes
C(1) Co(1) C(9) C(8) 153.5(7) . . . . yes
C(1) Co(1) C(9) C(10) -85.9(8) . . . . yes
C(1) Co(1) C(10) C(9) 109.8(8) . . . . yes
C(1) Co(1) C(10) C(11) -132.8(7) . . . . yes
C(1) Co(1) C(11) C(7) -171.7(6) . . . . yes
C(1) Co(1) C(11) C(10) 67.1(8) . . . . yes
C(1) C(2) Co(1) C(3) 118.0(10) . . . . yes
C(1) C(2) Co(1) C(4) 80.0(7) . . . . yes
C(1) C(2) Co(1) C(5) 37.6(6) . . . . yes
C(1) C(2) Co(1) C(7) -170.9(6) . . . . yes
C(1) C(2) Co(1) C(8) 157(2) . . . . yes
C(1) C(2) Co(1) C(9) -51(1) . . . . yes
C(1) C(2) Co(1) C(10) -85.3(7) . . . . yes
C(1) C(2) Co(1) C(11) -129.8(7) . . . . yes
C(1) C(2) C(3) C(4) 0(1) . . . . yes
C(1) C(5) Co(1) C(2) -37.1(6) . . . . yes
C(1) C(5) Co(1) C(3) -82.4(7) . . . . yes
C(1) C(5) Co(1) C(4) -120(1) . . . . yes
C(1) C(5) Co(1) C(7) -173.2(7) . . . . yes
C(1) C(5) Co(1) C(8) 153.5(6) . . . . yes
C(1) C(5) Co(1) C(9) 109.3(7) . . . . yes
C(1) C(5) Co(1) C(10) 70.7(8) . . . . yes
C(1) C(5) Co(1) C(11) 48(2) . . . . yes
C(1) C(5) C(4) C(3) 0(1) . . . . yes
C(2) Co(1) C(1) C(5) 119.9(9) . . . . yes
C(2) Co(1) C(1) C(6) -120(1) . . . . yes
C(2) Co(1) C(3) C(4) -118.8(10) . . . . yes
C(2) Co(1) C(4) C(3) 38.7(7) . . . . yes
C(2) Co(1) C(4) C(5) -80.9(7) . . . . yes
C(2) Co(1) C(5) C(4) 83.5(8) . . . . yes
C(2) Co(1) C(7) C(8) -171.0(6) . . . . yes
C(2) Co(1) C(7) C(11) 71.1(8) . . . . yes
C(2) Co(1) C(7) C(12) -50(1) . . . . yes
C(2) Co(1) C(8) C(7) 38(2) . . . . yes
C(2) Co(1) C(8) C(9) 157(2) . . . . yes
C(2) Co(1) C(9) C(8) -172.2(8) . . . . yes
C(2) Co(1) C(9) C(10) -51(1) . . . . yes
C(2) Co(1) C(10) C(9) 152.4(7) . . . . yes
C(2) Co(1) C(10) C(11) -90.2(7) . . . . yes
C(2) Co(1) C(11) C(7) -130.8(6) . . . . yes
C(2) Co(1) C(11) C(10) 108.0(7) . . . . yes
C(2) C(1) Co(1) C(3) -39.3(7) . . . . yes
C(2) C(1) Co(1) C(4) -83.9(7) . . . . yes
C(2) C(1) Co(1) C(5) -119.9(9) . . . . yes
C(2) C(1) Co(1) C(7) 40(2) . . . . yes
C(2) C(1) Co(1) C(8) -171.7(8) . . . . yes
C(2) C(1) Co(1) C(9) 152.7(7) . . . . yes
C(2) C(1) Co(1) C(10) 111.1(7) . . . . yes
C(2) C(1) Co(1) C(11) 71.7(8) . . . . yes
C(2) C(1) C(5) C(4) 0(1) . . . . yes
C(2) C(3) Co(1) C(4) 118.8(10) . . . . yes
C(2) C(3) Co(1) C(5) 82.3(7) . . . . yes
C(2) C(3) Co(1) C(7) -131.1(6) . . . . yes
C(2) C(3) Co(1) C(8) -171.2(6) . . . . yes
C(2) C(3) Co(1) C(9) 151(2) . . . . yes
C(2) C(3) Co(1) C(10) -48(1) . . . . yes
C(2) C(3) Co(1) C(11) -87.5(7) . . . . yes
C(2) C(3) C(4) C(5) 0(1) . . . . yes
C(3) Co(1) C(1) C(5) 80.6(7) . . . . yes
C(3) Co(1) C(1) C(6) -159(1) . . . . yes
C(3) Co(1) C(4) C(5) -119(1) . . . . yes
C(3) Co(1) C(5) C(4) 38.2(7) . . . . yes
C(3) Co(1) C(7) C(8) -128.9(7) . . . . yes
C(3) Co(1) C(7) C(11) 113.2(7) . . . . yes
C(3) Co(1) C(7) C(12) -8.6(10) . . . . yes
C(3) Co(1) C(8) C(7) 71.5(8) . . . . yes
C(3) Co(1) C(8) C(9) -169.3(8) . . . . yes
C(3) Co(1) C(9) C(8) 44(2) . . . . yes
C(3) Co(1) C(9) C(10) 164(2) . . . . yes
C(3) Co(1) C(10) C(9) -173.5(9) . . . . yes
C(3) Co(1) C(10) C(11) -56(1) . . . . yes
C(3) Co(1) C(11) C(7) -85.5(7) . . . . yes
C(3) Co(1) C(11) C(10) 153.3(7) . . . . yes
C(3) C(2) Co(1) C(4) -38.0(7) . . . . yes
C(3) C(2) Co(1) C(5) -80.3(7) . . . . yes
C(3) C(2) Co(1) C(7) 71.1(8) . . . . yes
C(3) C(2) Co(1) C(8) 39(2) . . . . yes
C(3) C(2) Co(1) C(9) -169.5(9) . . . . yes
C(3) C(2) Co(1) C(10) 156.7(7) . . . . yes
C(3) C(2) Co(1) C(11) 112.3(7) . . . . yes
C(3) C(2) C(1) C(5) 0(1) . . . . yes
C(3) C(2) C(1) C(6) 175(1) . . . . yes
C(3) C(4) Co(1) C(5) 119(1) . . . . yes
C(3) C(4) Co(1) C(7) -88.1(7) . . . . yes
C(3) C(4) Co(1) C(8) -130.2(7) . . . . yes
C(3) C(4) Co(1) C(9) -171.8(7) . . . . yes
C(3) C(4) Co(1) C(10) 156(1) . . . . yes
C(3) C(4) Co(1) C(11) -55(1) . . . . yes
C(4) Co(1) C(1) C(5) 36.1(7) . . . . yes
C(4) Co(1) C(1) C(6) 155(1) . . . . yes
C(4) Co(1) C(7) C(8) -84.7(8) . . . . yes
C(4) Co(1) C(7) C(11) 157.4(7) . . . . yes
C(4) Co(1) C(7) C(12) 35(1) . . . . yes
C(4) Co(1) C(8) C(7) 112.0(7) . . . . yes
C(4) Co(1) C(8) C(9) -128.8(8) . . . . yes
C(4) Co(1) C(9) C(8) 71.7(9) . . . . yes
C(4) Co(1) C(9) C(10) -167.7(7) . . . . yes
C(4) Co(1) C(10) C(9) 40(2) . . . . yes
C(4) Co(1) C(10) C(11) 157(1) . . . . yes
C(4) Co(1) C(11) C(7) -46(1) . . . . yes
C(4) Co(1) C(11) C(10) -168.0(10) . . . . yes
C(4) C(3) Co(1) C(5) -36.6(7) . . . . yes
C(4) C(3) Co(1) C(7) 110.1(7) . . . . yes
C(4) C(3) Co(1) C(8) 70.0(9) . . . . yes
C(4) C(3) Co(1) C(9) 33(2) . . . . yes
C(4) C(3) Co(1) C(10) -167.4(9) . . . . yes
C(4) C(3) Co(1) C(11) 153.7(7) . . . . yes
C(4) C(5) Co(1) C(7) -52(1) . . . . yes
C(4) C(5) Co(1) C(8) -85.9(8) . . . . yes
C(4) C(5) Co(1) C(9) -130.1(8) . . . . yes
C(4) C(5) Co(1) C(10) -168.7(8) . . . . yes
C(4) C(5) Co(1) C(11) 169(1) . . . . yes
C(4) C(5) C(1) C(6) -174(1) . . . . yes
C(5) Co(1) C(1) C(6) 119(1) . . . . yes
C(5) Co(1) C(7) C(8) -50(1) . . . . yes
C(5) Co(1) C(7) C(11) -167.9(8) . . . . yes
C(5) Co(1) C(7) C(12) 70(1) . . . . yes
C(5) Co(1) C(8) C(7) 153.7(6) . . . . yes
C(5) Co(1) C(8) C(9) -87.1(8) . . . . yes
C(5) Co(1) C(9) C(8) 110.0(7) . . . . yes
C(5) Co(1) C(9) C(10) -129.4(8) . . . . yes
C(5) Co(1) C(10) C(9) 69.4(9) . . . . yes
C(5) Co(1) C(10) C(11) -173.2(6) . . . . yes
C(5) Co(1) C(11) C(7) 148(2) . . . . yes
C(5) Co(1) C(11) C(10) 26(2) . . . . yes
C(5) C(1) Co(1) C(7) 160(1) . . . . yes
C(5) C(1) Co(1) C(8) -51(1) . . . . yes
C(5) C(1) Co(1) C(9) -87.4(8) . . . . yes
C(5) C(1) Co(1) C(10) -128.9(7) . . . . yes
C(5) C(1) Co(1) C(11) -168.3(7) . . . . yes
C(5) C(4) Co(1) C(7) 152.3(7) . . . . yes
C(5) C(4) Co(1) C(8) 110.2(7) . . . . yes
C(5) C(4) Co(1) C(9) 68.6(9) . . . . yes
C(5) C(4) Co(1) C(10) 36(2) . . . . yes
C(5) C(4) Co(1) C(11) -175.2(9) . . . . yes
C(6) C(1) Co(1) C(7) -79(2) . . . . yes
C(6) C(1) Co(1) C(8) 67(1) . . . . yes
C(6) C(1) Co(1) C(9) 32(1) . . . . yes
C(6) C(1) Co(1) C(10) -9(1) . . . . yes
C(6) C(1) Co(1) C(11) -48(1) . . . . yes
C(7) Co(1) C(8) C(9) 119(1) . . . . yes
C(7) Co(1) C(9) C(8) -37.0(7) . . . . yes
C(7) Co(1) C(9) C(10) 83.6(8) . . . . yes
C(7) Co(1) C(10) C(9) -80.8(8) . . . . yes
C(7) Co(1) C(10) C(11) 36.6(6) . . . . yes
C(7) Co(1) C(11) C(10) -121.2(9) . . . . yes
C(7) C(8) Co(1) C(9) -119(1) . . . . yes
C(7) C(8) Co(1) C(10) -83.3(7) . . . . yes
C(7) C(8) Co(1) C(11) -38.8(6) . . . . yes
C(7) C(8) C(9) C(10) 0(1) . . . . yes
C(7) C(11) Co(1) C(8) 37.9(6) . . . . yes
C(7) C(11) Co(1) C(9) 83.4(7) . . . . yes
C(7) C(11) Co(1) C(10) 121.2(9) . . . . yes
C(7) C(11) C(10) C(9) 1(1) . . . . yes
C(8) Co(1) C(7) C(11) -117.9(9) . . . . yes
C(8) Co(1) C(7) C(12) 120(1) . . . . yes
C(8) Co(1) C(9) C(10) 120(1) . . . . yes
C(8) Co(1) C(10) C(9) -38.0(7) . . . . yes
C(8) Co(1) C(10) C(11) 79.4(7) . . . . yes
C(8) Co(1) C(11) C(10) -83.3(7) . . . . yes
C(8) C(7) Co(1) C(9) 38.7(7) . . . . yes
C(8) C(7) Co(1) C(10) 81.0(7) . . . . yes
C(8) C(7) Co(1) C(11) 117.9(9) . . . . yes
C(8) C(7) C(11) C(10) -1(1) . . . . yes
C(8) C(9) Co(1) C(10) -120(1) . . . . yes
C(8) C(9) Co(1) C(11) -81.2(8) . . . . yes
C(8) C(9) C(10) C(11) 0(1) . . . . yes
C(9) Co(1) C(7) C(11) -79.2(7) . . . . yes
C(9) Co(1) C(7) C(12) 159(1) . . . . yes
C(9) Co(1) C(10) C(11) 117(1) . . . . yes
C(9) Co(1) C(11) C(10) -37.8(7) . . . . yes
C(9) C(8) Co(1) C(10) 35.9(8) . . . . yes
C(9) C(8) Co(1) C(11) 80.4(8) . . . . yes
C(9) C(8) C(7) C(11) 0(1) . . . . yes
C(9) C(8) C(7) C(12) -175.9(9) . . . . yes
C(9) C(10) Co(1) C(11) -117(1) . . . . yes
C(10) Co(1) C(7) C(11) -36.9(7) . . . . yes
C(10) Co(1) C(7) C(12) -158(1) . . . . yes
C(10) C(9) Co(1) C(11) 39.4(7) . . . . yes
C(10) C(11) C(7) C(12) 175.3(10) . . . . yes
C(11) Co(1) C(7) C(12) -121(1) . . . . yes
C(13) Co(2) C(14) C(15) 119.4(10) . . . . yes
C(13) Co(2) C(15) C(14) -37.5(6) . . . . yes
C(13) Co(2) C(15) C(16) 82.3(7) . . . . yes
C(13) Co(2) C(16) C(15) -81.7(7) . . . . yes
C(13) Co(2) C(16) C(17) 36.6(7) . . . . yes
C(13) Co(2) C(17) C(16) -122.0(10) . . . . yes
C(13) Co(2) C(19) C(20) -151(1) . . . . yes
C(13) Co(2) C(19) C(23) -29(2) . . . . yes
C(13) Co(2) C(19) C(24) 92(2) . . . . yes
C(13) Co(2) C(20) C(19) 166.5(8) . . . . yes
C(13) Co(2) C(20) C(21) 48(1) . . . . yes
C(13) Co(2) C(21) C(20) -155.4(6) . . . . yes
C(13) Co(2) C(21) C(22) 84.7(8) . . . . yes
C(13) Co(2) C(22) C(21) -111.2(7) . . . . yes
C(13) Co(2) C(22) C(23) 127.8(7) . . . . yes
C(13) Co(2) C(23) C(19) 171.3(6) . . . . yes
C(13) Co(2) C(23) C(22) -71.1(9) . . . . yes
C(13) C(14) Co(2) C(15) -119.4(10) . . . . yes
C(13) C(14) Co(2) C(16) -82.1(7) . . . . yes
C(13) C(14) Co(2) C(17) -38.7(6) . . . . yes
C(13) C(14) Co(2) C(19) 165.9(6) . . . . yes
C(13) C(14) Co(2) C(20) -153(1) . . . . yes
C(13) C(14) Co(2) C(21) 44(1) . . . . yes
C(13) C(14) Co(2) C(22) 81.5(8) . . . . yes
C(13) C(14) Co(2) C(23) 125.4(7) . . . . yes
C(13) C(14) C(15) C(16) 0(1) . . . . yes
C(13) C(17) Co(2) C(14) 38.3(6) . . . . yes
C(13) C(17) Co(2) C(15) 83.5(7) . . . . yes
C(13) C(17) Co(2) C(16) 122.0(10) . . . . yes
C(13) C(17) Co(2) C(19) 174.1(9) . . . . yes
C(13) C(17) Co(2) C(20) -154.3(6) . . . . yes
C(13) C(17) Co(2) C(21) -111.7(7) . . . . yes
C(13) C(17) Co(2) C(22) -71.9(8) . . . . yes
C(13) C(17) Co(2) C(23) -41(1) . . . . yes
C(13) C(17) C(16) C(15) 3(1) . . . . yes
C(14) Co(2) C(13) C(17) -118.0(9) . . . . yes
C(14) Co(2) C(13) C(18) 121(1) . . . . yes
C(14) Co(2) C(15) C(16) 119.8(9) . . . . yes
C(14) Co(2) C(16) C(15) -38.1(6) . . . . yes
C(14) Co(2) C(16) C(17) 80.2(7) . . . . yes
C(14) Co(2) C(17) C(16) -83.7(8) . . . . yes
C(14) Co(2) C(19) C(20) 167.9(7) . . . . yes
C(14) Co(2) C(19) C(23) -70.7(8) . . . . yes
C(14) Co(2) C(19) C(24) 51(1) . . . . yes
C(14) Co(2) C(20) C(19) -48(2) . . . . yes
C(14) Co(2) C(20) C(21) -166(2) . . . . yes
C(14) Co(2) C(21) C(20) 174.0(9) . . . . yes
C(14) Co(2) C(21) C(22) 54(1) . . . . yes
C(14) Co(2) C(22) C(21) -153.5(7) . . . . yes
C(14) Co(2) C(22) C(23) 85.5(8) . . . . yes
C(14) Co(2) C(23) C(19) 129.8(7) . . . . yes
C(14) Co(2) C(23) C(22) -112.7(8) . . . . yes
C(14) C(13) Co(2) C(15) 38.3(7) . . . . yes
C(14) C(13) Co(2) C(16) 82.2(7) . . . . yes
C(14) C(13) Co(2) C(17) 118.0(9) . . . . yes
C(14) C(13) Co(2) C(19) -50(2) . . . . yes
C(14) C(13) Co(2) C(20) 169.0(9) . . . . yes
C(14) C(13) Co(2) C(21) -157.8(7) . . . . yes
C(14) C(13) Co(2) C(22) -115.2(7) . . . . yes
C(14) C(13) Co(2) C(23) -74.7(8) . . . . yes
C(14) C(13) C(17) C(16) -3(1) . . . . yes
C(14) C(15) Co(2) C(16) -119.8(9) . . . . yes
C(14) C(15) Co(2) C(17) -81.8(7) . . . . yes
C(14) C(15) Co(2) C(19) 127.6(6) . . . . yes
C(14) C(15) Co(2) C(20) 171.1(6) . . . . yes
C(14) C(15) Co(2) C(21) -150(1) . . . . yes
C(14) C(15) Co(2) C(22) 46(1) . . . . yes
C(14) C(15) Co(2) C(23) 83.7(7) . . . . yes
C(14) C(15) C(16) C(17) -2(1) . . . . yes
C(15) Co(2) C(13) C(17) -79.7(7) . . . . yes
C(15) Co(2) C(13) C(18) 159(1) . . . . yes
C(15) Co(2) C(16) C(17) 118.3(10) . . . . yes
C(15) Co(2) C(17) C(16) -38.5(7) . . . . yes
C(15) Co(2) C(19) C(20) 124.9(7) . . . . yes
C(15) Co(2) C(19) C(23) -113.7(7) . . . . yes
C(15) Co(2) C(19) C(24) 8(1) . . . . yes
C(15) Co(2) C(20) C(19) -77.0(8) . . . . yes
C(15) Co(2) C(20) C(21) 165.0(7) . . . . yes
C(15) Co(2) C(21) C(20) -49(1) . . . . yes
C(15) Co(2) C(21) C(22) -168(1) . . . . yes
C(15) Co(2) C(22) C(21) 173.1(9) . . . . yes
C(15) Co(2) C(22) C(23) 52(1) . . . . yes
C(15) Co(2) C(23) C(19) 85.6(8) . . . . yes
C(15) Co(2) C(23) C(22) -156.9(7) . . . . yes
C(15) C(14) Co(2) C(16) 37.3(6) . . . . yes
C(15) C(14) Co(2) C(17) 80.7(7) . . . . yes
C(15) C(14) Co(2) C(19) -74.7(8) . . . . yes
C(15) C(14) Co(2) C(20) -34(2) . . . . yes
C(15) C(14) Co(2) C(21) 163.9(9) . . . . yes
C(15) C(14) Co(2) C(22) -159.1(7) . . . . yes
C(15) C(14) Co(2) C(23) -115.2(7) . . . . yes
C(15) C(14) C(13) C(17) 1(1) . . . . yes
C(15) C(14) C(13) C(18) -174.4(10) . . . . yes
C(15) C(16) Co(2) C(17) -118.3(10) . . . . yes
C(15) C(16) Co(2) C(19) 86.5(7) . . . . yes
C(15) C(16) Co(2) C(20) 129.6(7) . . . . yes
C(15) C(16) Co(2) C(21) 170.4(6) . . . . yes
C(15) C(16) Co(2) C(22) -159(1) . . . . yes
C(15) C(16) Co(2) C(23) 52(1) . . . . yes
C(16) Co(2) C(13) C(17) -35.9(6) . . . . yes
C(16) Co(2) C(13) C(18) -156(1) . . . . yes
C(16) Co(2) C(19) C(20) 80.8(8) . . . . yes
C(16) Co(2) C(19) C(23) -157.8(7) . . . . yes
C(16) Co(2) C(19) C(24) -35(1) . . . . yes
C(16) Co(2) C(20) C(19) -116.6(7) . . . . yes
C(16) Co(2) C(20) C(21) 125.5(7) . . . . yes
C(16) Co(2) C(21) C(20) -72.9(8) . . . . yes
C(16) Co(2) C(21) C(22) 167.1(7) . . . . yes
C(16) Co(2) C(22) C(21) -38(2) . . . . yes
C(16) Co(2) C(22) C(23) -159(1) . . . . yes
C(16) Co(2) C(23) C(19) 48(1) . . . . yes
C(16) Co(2) C(23) C(22) 166(1) . . . . yes
C(16) C(15) Co(2) C(17) 38.0(6) . . . . yes
C(16) C(15) Co(2) C(19) -112.6(7) . . . . yes
C(16) C(15) Co(2) C(20) -69.1(8) . . . . yes
C(16) C(15) Co(2) C(21) -30(1) . . . . yes
C(16) C(15) Co(2) C(22) 166(1) . . . . yes
C(16) C(15) Co(2) C(23) -156.5(7) . . . . yes
C(16) C(17) Co(2) C(19) 52(1) . . . . yes
C(16) C(17) Co(2) C(20) 83.7(8) . . . . yes
C(16) C(17) Co(2) C(21) 126.3(8) . . . . yes
C(16) C(17) Co(2) C(22) 166.1(7) . . . . yes
C(16) C(17) Co(2) C(23) -163(1) . . . . yes
C(16) C(17) C(13) C(18) 172.7(9) . . . . yes
C(17) Co(2) C(13) C(18) -120(1) . . . . yes
C(17) Co(2) C(19) C(20) 44(1) . . . . yes
C(17) Co(2) C(19) C(23) 166.3(9) . . . . yes
C(17) Co(2) C(19) C(24) -71(1) . . . . yes
C(17) Co(2) C(20) C(19) -158.7(6) . . . . yes
C(17) Co(2) C(20) C(21) 83.4(8) . . . . yes
C(17) Co(2) C(21) C(20) -112.5(7) . . . . yes
C(17) Co(2) C(21) C(22) 127.5(7) . . . . yes
C(17) Co(2) C(22) C(21) -70.5(9) . . . . yes
C(17) Co(2) C(22) C(23) 168.4(6) . . . . yes
C(17) Co(2) C(23) C(19) -155(1) . . . . yes
C(17) Co(2) C(23) C(22) -37(1) . . . . yes
C(17) C(13) Co(2) C(19) -168(1) . . . . yes
C(17) C(13) Co(2) C(20) 51(1) . . . . yes
C(17) C(13) Co(2) C(21) 84.2(8) . . . . yes
C(17) C(13) Co(2) C(22) 126.7(7) . . . . yes
C(17) C(13) Co(2) C(23) 167.3(6) . . . . yes
C(17) C(16) Co(2) C(19) -155.2(6) . . . . yes
C(17) C(16) Co(2) C(20) -112.1(7) . . . . yes
C(17) C(16) Co(2) C(21) -71.4(8) . . . . yes
C(17) C(16) Co(2) C(22) -41(1) . . . . yes
C(17) C(16) Co(2) C(23) 170.3(10) . . . . yes
C(18) C(13) Co(2) C(19) 70(2) . . . . yes
C(18) C(13) Co(2) C(20) -69(1) . . . . yes
C(18) C(13) Co(2) C(21) -36(1) . . . . yes
C(18) C(13) Co(2) C(22) 5(1) . . . . yes
C(18) C(13) Co(2) C(23) 46(1) . . . . yes
C(19) Co(2) C(20) C(21) -118.0(10) . . . . yes
C(19) Co(2) C(21) C(20) 39.0(6) . . . . yes
C(19) Co(2) C(21) C(22) -80.9(7) . . . . yes
C(19) Co(2) C(22) C(21) 82.4(7) . . . . yes
C(19) Co(2) C(22) C(23) -38.6(7) . . . . yes
C(19) Co(2) C(23) C(22) 117.6(10) . . . . yes
C(19) C(20) Co(2) C(21) 118.0(10) . . . . yes
C(19) C(20) Co(2) C(22) 80.6(7) . . . . yes
C(19) C(20) Co(2) C(23) 36.4(6) . . . . yes
C(19) C(20) C(21) C(22) 0(1) . . . . yes
C(19) C(23) Co(2) C(20) -37.1(6) . . . . yes
C(19) C(23) Co(2) C(21) -80.9(7) . . . . yes
C(19) C(23) Co(2) C(22) -117.6(10) . . . . yes
C(19) C(23) C(22) C(21) 0(1) . . . . yes
C(20) Co(2) C(19) C(23) 121.4(10) . . . . yes
C(20) Co(2) C(19) C(24) -116(1) . . . . yes
C(20) Co(2) C(21) C(22) -119.9(10) . . . . yes
C(20) Co(2) C(22) C(21) 37.5(7) . . . . yes
C(20) Co(2) C(22) C(23) -83.5(7) . . . . yes
C(20) Co(2) C(23) C(22) 80.5(8) . . . . yes
C(20) C(19) Co(2) C(21) -38.4(7) . . . . yes
C(20) C(19) Co(2) C(22) -82.4(7) . . . . yes
C(20) C(19) Co(2) C(23) -121.4(10) . . . . yes
C(20) C(19) C(23) C(22) -1(1) . . . . yes
C(20) C(21) Co(2) C(22) 119.9(10) . . . . yes
C(20) C(21) Co(2) C(23) 82.8(7) . . . . yes
C(20) C(21) C(22) C(23) 0(1) . . . . yes
C(21) Co(2) C(19) C(23) 83.0(7) . . . . yes
C(21) Co(2) C(19) C(24) -155(1) . . . . yes
C(21) Co(2) C(22) C(23) -121(1) . . . . yes
C(21) Co(2) C(23) C(22) 36.6(7) . . . . yes
C(21) C(20) Co(2) C(22) -37.3(7) . . . . yes
C(21) C(20) Co(2) C(23) -81.6(7) . . . . yes
C(21) C(20) C(19) C(23) 1(1) . . . . yes
C(21) C(20) C(19) C(24) 176.1(9) . . . . yes
C(21) C(22) Co(2) C(23) 121(1) . . . . yes
C(22) Co(2) C(19) C(23) 39.0(7) . . . . yes
C(22) Co(2) C(19) C(24) 161(1) . . . . yes
C(22) C(21) Co(2) C(23) -37.1(7) . . . . yes
C(22) C(23) C(19) C(24) -175.7(10) . . . . yes
C(23) Co(2) C(19) C(24) 121(1) . . . . yes
C(23) Co(2) C(19) C(24) 121(1) . . . . yes
